data_1514395
loop_
_publ_author_name
'Park, Hye Jeong'
'Suh, Myunghyun Paik'

_publ_section_title
;
 Enhanced isosteric heat, selectivity, and uptake capacity of CO2
 adsorption in a metal-organic framework by impregnated metal ions
;
_journal_issue 2
_journal_name_full 'Chemical Science'
_journal_page_first 685
_journal_paper_doi 10.1039/c2sc21253f
_journal_volume 4
_journal_year 2013
_chemical_compound_source 'synthesis as described'
_chemical_formula_moiety 'C51 H33 N7 O20 Zn3'
_chemical_formula_sum 'C51 H33 N7 O20 Zn3'
_chemical_formula_weight 1259.95
_chemical_name_systematic
;
?
;
_space_group_IT_number 163
_symmetry_cell_setting trigonal
_symmetry_Int_Tables_number 163
_symmetry_space_group_name_Hall '-P 3 2c'
_symmetry_space_group_name_H-M 'P -3 1 c'
_atom_sites_solution_hydrogens geom
_atom_sites_solution_primary direct
_atom_sites_solution_secondary difmap
_audit_creation_date 2012-02-22T01:22:55-00:00
_audit_creation_method 'WinGX routine CIF_UPDATE'
_cell_angle_alpha 90
_cell_angle_beta 90
_cell_angle_gamma 120
_cell_formula_units_Z 2
_cell_length_a 16.4900(10)
_cell_length_b 16.4900(10)
_cell_length_c 14.0500(10)
_cell_measurement_reflns_used 0
_cell_measurement_temperature 100(2)
_cell_measurement_theta_max 0
_cell_measurement_theta_min 0
_cell_measurement_wavelength 0.80000
_cell_volume 3308.6(4)
_computing_cell_refinement HKL2000
_computing_data_collection 'ADSC Quantum-210 ADX Program'
_computing_data_reduction HKL2000
_computing_molecular_graphics 'Ortep-3 for Windows (Farrugia, 1997)'
_computing_publication_material 'WinGX publication routines (Farrugia, 1999)'
_computing_structure_refinement 'SHELXL-97 (Sheldrick, 1997)'
_computing_structure_solution 'SHELXS-86 (Sheldrick, 1986)'
_diffrn_ambient_temperature 100(2)
_diffrn_measured_fraction_theta_full 0.983
_diffrn_measured_fraction_theta_max 0.983
_diffrn_measurement_device_type 'CCD area detector'
_diffrn_measurement_method 'omega scan'
_diffrn_radiation_monochromator 'Si(111) double crystal monochromator'
_diffrn_radiation_probe x-ray
_diffrn_radiation_source 'bending magnet 6C1 MX beamline'
_diffrn_radiation_type synchrotron
_diffrn_radiation_wavelength 0.80000
_diffrn_reflns_av_R_equivalents 0
_diffrn_reflns_av_unetI/netI 0.0169
_diffrn_reflns_limit_h_max 10
_diffrn_reflns_limit_h_min -10
_diffrn_reflns_limit_k_max 20
_diffrn_reflns_limit_k_min 0
_diffrn_reflns_limit_l_max 17
_diffrn_reflns_limit_l_min 0
_diffrn_reflns_number 2320
_diffrn_reflns_theta_full 30.42
_diffrn_reflns_theta_max 30.42
_diffrn_reflns_theta_min 1.61
_exptl_absorpt_coefficient_mu 1.547
_exptl_absorpt_correction_type none
_exptl_crystal_colour colorless
_exptl_crystal_density_diffrn 1.265
_exptl_crystal_density_method 'not measured'
_exptl_crystal_description prism
_exptl_crystal_F_000 1276
_exptl_crystal_size_max 0.1
_exptl_crystal_size_mid 0.1
_exptl_crystal_size_min 0.1
_refine_diff_density_max 0.924
_refine_diff_density_min -1.737
_refine_diff_density_rms 0.175
_refine_ls_extinction_method none
_refine_ls_goodness_of_fit_ref 1.58
_refine_ls_hydrogen_treatment constr
_refine_ls_matrix_type full
_refine_ls_number_parameters 149
_refine_ls_number_reflns 2320
_refine_ls_number_restraints 0
_refine_ls_restrained_S_all 1.58
_refine_ls_R_factor_all 0.1193
_refine_ls_R_factor_gt 0.1131
_refine_ls_shift/su_max 0
_refine_ls_shift/su_mean 0
_refine_ls_structure_factor_coef Fsqd
_refine_ls_weighting_details 'calc w=1/[\s^2^(Fo^2^)+(0.2000P)^2^+0.0000P] where P=(Fo^2^+2Fc^2^)/3'
_refine_ls_weighting_scheme calc
_refine_ls_wR_factor_gt 0.3384
_refine_ls_wR_factor_ref 0.3453
_reflns_number_gt 1946
_reflns_number_total 2320
_reflns_threshold_expression >2sigma(I)
_cod_data_source_file c2sc21253f.txt
_cod_data_source_block SNU-10
_cod_depositor_comments
;
The following automatic conversions were performed:
'__diffrn_radiation_type' tag replaced with '_diffrn_radiation_type'.

Automatic conversion script
Id: cif_correct_tags 1440 2010-10-19 06:21:57Z saulius 
;
_cod_database_code 1514395

loop_
_symmetry_equiv_pos_as_xyz
'x, y, z'
'-y, x-y, z'
'-x+y, -x, z'
'-y, -x, -z+1/2'
'x, x-y, -z+1/2'
'-x+y, y, -z+1/2'
'-x, -y, -z'
'y, -x+y, -z'
'x-y, x, -z'
'y, x, z-1/2'
'-x, -x+y, z-1/2'
'x-y, -y, z-1/2'

loop_
_atom_site_label
_atom_site_type_symbol
_atom_site_fract_x
_atom_site_fract_y
_atom_site_fract_z
_atom_site_U_iso_or_equiv
_atom_site_adp_type
_atom_site_occupancy
_atom_site_symmetry_multiplicity
_atom_site_calc_flag
_atom_site_refinement_flags
_atom_site_disorder_group
Zn2 Zn 0.6667 0.3333 0.75 0.0621(5) Uani 1 6 d S .
Zn1 Zn 0.6667 0.3333 0.49769(8) 0.0744(5) Uani 1 3 d S .
C9 C 0.6667 0.3333 0.25 0.33(4) Uani 1 6 d S .
O3 O 1.0542(2) 0.8755(2) 0.6373(3) 0.0720(9) Uani 1 1 d . .
O2 O 0.7743(3) 0.4386(3) 0.6699(4) 0.1029(16) Uani 1 1 d . .
O1 O 0.7549(3) 0.4631(3) 0.5196(3) 0.0867(11) Uani 1 1 d . .
N1 N 0.9327(3) 0.9067(3) 0.6332(3) 0.0659(10) Uani 1 1 d . .
C6 C 0.9673(4) 0.7259(4) 0.7092(4) 0.0805(13) Uani 1 1 d . .
H6 H 0.993 0.7514 0.7681 0.097 Uiso 1 1 calc R .
C4 C 0.9515(4) 0.7452(4) 0.5399(4) 0.0793(14) Uani 1 1 d . .
H4 H 0.9689 0.7843 0.487 0.095 Uiso 1 1 calc R .
C8 C 1.0238(4) 0.9380(4) 0.6337(4) 0.0648(11) Uani 1 1 d . .
C7 C 0.9046(4) 0.6286(4) 0.6971(4) 0.0806(14) Uani 1 1 d . .
H7 H 0.8908 0.5884 0.7486 0.097 Uiso 1 1 calc R .
C1 C 0.7922(4) 0.4908(4) 0.6044(5) 0.0847(16) Uani 1 1 d . .
C2 C 0.8645(4) 0.5933(3) 0.6115(4) 0.0755(14) Uani 1 1 d . .
C5 C 0.9879(3) 0.7803(3) 0.6284(4) 0.0710(12) Uani 1 1 d . .
C3 C 0.8884(4) 0.6503(4) 0.5317(5) 0.0803(14) Uani 1 1 d . .
H3 H 0.8621 0.6248 0.4729 0.096 Uiso 1 1 calc R .
O4 O 0.670(2) 0.3701(12) 0.3572(11) 0.127(9) Uani 0.33 1 d P .
N2 N 0 0.5 0.5 0.116(10) Uani 0.33 2 d SP .
C11 C 0.073(2) 0.600(3) 0.527(3) 0.085(9) Uani 0.17 1 d P 1
C10 C -0.013(3) 0.449(3) 0.587(4) 0.121(18) Uani 0.17 1 d P .

loop_
_atom_site_aniso_label
_atom_site_aniso_U_11
_atom_site_aniso_U_22
_atom_site_aniso_U_33
_atom_site_aniso_U_23
_atom_site_aniso_U_13
_atom_site_aniso_U_12
Zn2 0.0493(6) 0.0493(6) 0.0878(9) 0 0 0.0247(3)
Zn1 0.0640(6) 0.0640(6) 0.0952(9) 0 0 0.0320(3)
C9 0.24(5) 0.24(5) 0.50(14) 0 0 0.12(3)
O3 0.0587(17) 0.0548(17) 0.102(2) 0.0059(15) -0.0053(16) 0.0283(15)
O2 0.074(3) 0.073(3) 0.154(4) 0.044(3) 0.019(3) 0.032(2)
O1 0.074(2) 0.0562(19) 0.123(3) 0.0060(19) 0.016(2) 0.0270(17)
N1 0.058(2) 0.060(2) 0.081(2) 0.0026(17) 0.0004(16) 0.0311(18)
C6 0.081(3) 0.078(3) 0.090(3) 0.008(3) 0.004(3) 0.045(3)
C4 0.083(3) 0.060(3) 0.092(3) 0.006(2) -0.003(3) 0.034(2)
C8 0.056(2) 0.058(2) 0.081(3) 0.001(2) -0.0004(19) 0.0289(19)
C7 0.084(3) 0.072(3) 0.093(3) 0.019(3) 0.015(3) 0.044(3)
C1 0.056(3) 0.060(3) 0.138(5) 0.017(3) 0.018(3) 0.030(2)
C2 0.063(3) 0.058(2) 0.113(4) 0.014(2) 0.016(2) 0.035(2)
C5 0.060(2) 0.057(2) 0.096(3) -0.002(2) -0.005(2) 0.029(2)
C3 0.070(3) 0.057(2) 0.103(4) 0.005(2) 0.000(3) 0.023(2)
O4 0.136(14) 0.082(10) 0.118(9) 0.028(8) 0.048(12) 0.021(13)
N2 0.081(14) 0.107(17) 0.19(2) 0.037(18) 0.077(16) 0.066(14)
C11 0.064(16) 0.10(2) 0.13(2) -0.006(19) 0.005(16) 0.064(18)
C10 0.13(3) 0.12(3) 0.18(4) 0.05(3) 0.09(3) 0.11(3)

loop_
_atom_type_symbol
_atom_type_description
_atom_type_scat_dispersion_real
_atom_type_scat_dispersion_imag
_atom_type_scat_source
C C 0.0033 0.0016 'International Tables Vol C Tables 4.2.6.8 and 6.1.1.4'
H H 0 0 'International Tables Vol C Tables 4.2.6.8 and 6.1.1.4'
N N 0.0061 0.0033 'International Tables Vol C Tables 4.2.6.8 and 6.1.1.4'
O O 0.0106 0.006 'International Tables Vol C Tables 4.2.6.8 and 6.1.1.4'
Zn Zn 0.2839 1.4301 'International Tables Vol C Tables 4.2.6.8 and 6.1.1.4'

loop_
_geom_angle_atom_site_label_1
_geom_angle_atom_site_label_2
_geom_angle_atom_site_label_3
_geom_angle
_geom_angle_site_symmetry_1
_geom_angle_site_symmetry_3
O2 Zn2 O2 87.7(3) 5_556 3_665
O2 Zn2 O2 85.0(3) 5_556 .
O2 Zn2 O2 93.6(2) 3_665 .
O2 Zn2 O2 93.6(2) 5_556 4_666
O2 Zn2 O2 85.0(3) 3_665 4_666
O2 Zn2 O2 178.2(2) . 4_666
O2 Zn2 O2 93.6(2) 5_556 6_656
O2 Zn2 O2 178.2(2) 3_665 6_656
O2 Zn2 O2 87.7(3) . 6_656
O2 Zn2 O2 93.6(2) 4_666 6_656
O2 Zn2 O2 178.2(2) 5_556 2_655
O2 Zn2 O2 93.6(2) 3_665 2_655
O2 Zn2 O2 93.6(2) . 2_655
O2 Zn2 O2 87.7(3) 4_666 2_655
O2 Zn2 O2 85.0(3) 6_656 2_655
O1 Zn1 O1 117.48(8) 3_665 .
O1 Zn1 O1 117.48(8) 3_665 2_655
O1 Zn1 O1 117.48(8) . 2_655
O1 Zn1 O4 86.1(5) 3_665 3_665
O1 Zn1 O4 96.7(10) . 3_665
O1 Zn1 O4 114.3(8) 2_655 3_665
O1 Zn1 O4 96.7(10) 3_665 2_655
O1 Zn1 O4 114.3(8) . 2_655
O1 Zn1 O4 86.1(5) 2_655 2_655
O4 Zn1 O4 28.4(10) 3_665 2_655
O1 Zn1 O4 114.3(8) 3_665 .
O1 Zn1 O4 86.1(5) . .
O1 Zn1 O4 96.7(10) 2_655 .
O4 Zn1 O4 28.4(10) 3_665 .
O4 Zn1 O4 28.4(10) 2_655 .
O4 C9 O4 142.1(11) 5 3_665
O4 C9 O4 145(2) 5 2_655
O4 C9 O4 36.4(12) 3_665 2_655
O4 C9 O4 36.4(12) 5 6_655
O4 C9 O4 145(2) 3_665 6_655
O4 C9 O4 177(2) 2_655 6_655
O4 C9 O4 36.4(12) 5 4_665
O4 C9 O4 177(2) 3_665 4_665
O4 C9 O4 142.1(11) 2_655 4_665
O4 C9 O4 36.4(12) 6_655 4_665
O4 C9 O4 177(2) 5 .
O4 C9 O4 36.4(12) 3_665 .
O4 C9 O4 36.4(12) 2_655 .
O4 C9 O4 142.1(11) 6_655 .
O4 C9 O4 145(2) 4_665 .
C8 O3 C5 118.2(4) . .
C1 O2 Zn2 144.9(4) . .
C1 O1 Zn1 119.7(3) . .
C8 N1 C8 111.7(4) . 3_675
C5 C6 C7 116.1(5) . .
C5 C4 C3 118.3(5) . .
N1 C8 N1 128.3(4) . 2_765
N1 C8 O3 118.9(5) . .
N1 C8 O3 112.8(5) 2_765 .
C2 C7 C6 121.0(5) . .
O2 C1 O1 123.0(6) . .
O2 C1 C2 122.0(7) . .
O1 C1 C2 114.9(5) . .
C7 C2 C3 121.0(5) . .
C7 C2 C1 118.8(5) . .
C3 C2 C1 120.2(6) . .
C4 C5 C6 123.8(5) . .
C4 C5 O3 118.9(5) . .
C6 C5 O3 117.2(5) . .
C4 C3 C2 119.7(6) . .
O4 O4 O4 60.000(3) 2_655 3_665
O4 O4 C9 71.8(6) 2_655 .
O4 O4 C9 71.8(6) 3_665 .
O4 O4 Zn1 75.8(5) 2_655 .
O4 O4 Zn1 75.8(5) 3_665 .
C9 O4 Zn1 142.4(13) . .
C10 N2 C10 180(4) 7_566 .
C10 N2 C11 103(3) 7_566 7_566
C10 N2 C11 77(3) . 7_566
C10 N2 C11 77(3) 7_566 .
C10 N2 C11 103(3) . .
C11 N2 C11 180.000(8) 7_566 .
N2 C11 C10 49.6(18) . 7_566
N2 C10 C11 54(2) . 7_566

loop_
_geom_bond_atom_site_label_1
_geom_bond_atom_site_label_2
_geom_bond_distance
_geom_bond_site_symmetry_2
Zn2 O2 2.086(4) 5_556
Zn2 O2 2.086(4) 3_665
Zn2 O2 2.086(4) .
Zn2 O2 2.086(4) 4_666
Zn2 O2 2.086(4) 6_656
Zn2 O2 2.086(4) 2_655
Zn1 O1 1.917(4) 3_665
Zn1 O1 1.917(4) .
Zn1 O1 1.917(4) 2_655
Zn1 O4 2.058(17) 3_665
Zn1 O4 2.058(17) 2_655
Zn1 O4 2.058(17) .
C9 O4 1.615(17) 5
C9 O4 1.615(17) 3_665
C9 O4 1.615(17) 2_655
C9 O4 1.615(17) 6_655
C9 O4 1.615(17) 4_665
C9 O4 1.615(17) .
O3 C8 1.353(6) .
O3 C5 1.400(6) .
O2 C1 1.192(8) .
O1 C1 1.314(8) .
N1 C8 1.323(6) .
N1 C8 1.325(6) 3_675
C6 C5 1.380(8) .
C6 C7 1.419(9) .
C4 C5 1.377(8) .
C4 C3 1.385(7) .
C8 N1 1.325(6) 2_765
C7 C2 1.355(8) .
C1 C2 1.508(7) .
C2 C3 1.388(8) .
O4 O4 1.01(4) 2_655
O4 O4 1.01(4) 3_665
N2 C10 1.44(4) 7_566
N2 C10 1.44(4) .
N2 C11 1.52(4) 7_566
N2 C11 1.52(4) .
C11 C10 1.84(7) 7_566
C10 C11 1.84(7) 7_566
